data_7051592
loop_
_publ_author_name
'Hayashi, Satoko'
'Nakanishi, Waro'
'Furuta, Atsushi'
'Drabowicz, Jozef'
'Sasamori, Takahiro'
'Tokitoh, Norihiro'

_publ_section_title
;
 How does non-covalent Se&#x22EF;Se&#xE001;O interaction stabilize
 selenoxides at naphthalene 1,8-positions: structural and theoretical
 investigations
;
_journal_issue 1
_journal_name_full 'New Journal of Chemistry'
_journal_page_first 196
_journal_paper_doi 10.1039/b809763a
_journal_volume 33
_journal_year 2009
_chemical_formula_moiety '2(C12 H12 O2 Se2), 5(H2 O)'
_chemical_formula_sum 'C12 H17 O4.5 Se2'
_chemical_formula_weight 391.18
_chemical_name_systematic
;
?
;
_space_group_IT_number 15
_symmetry_cell_setting monoclinic
_symmetry_Int_Tables_number 15
_symmetry_space_group_name_Hall '-C 2yc'
_symmetry_space_group_name_H-M 'C 1 2/c 1'
_atom_sites_solution_hydrogens geom
_atom_sites_solution_primary direct
_atom_sites_solution_secondary difmap
_audit_creation_method SHELXL-97
_cell_angle_alpha 90.00
_cell_angle_beta 117.329(4)
_cell_angle_gamma 90.00
_cell_formula_units_Z 8
_cell_length_a 25.549(9)
_cell_length_b 5.8653(18)
_cell_length_c 20.850(8)
_cell_measurement_temperature 103(2)
_cell_measurement_theta_max 24.99
_cell_measurement_theta_min 3.24
_cell_volume 2775.7(17)
_computing_cell_refinement 'MSC/AFC Diffractometer Control'
_computing_data_collection 'MSC/AFC Diffractometer Control'
_computing_data_reduction 'Crystal Clear'
_computing_molecular_graphics yadokari-XG
_computing_publication_material 'SHELXL-97 (Sheldrick, 1997)'
_computing_structure_refinement 'SHELXL-97 (Sheldrick, 1997)'
_computing_structure_solution 'SHELXS-97 (Sheldrick, 1990)'
_diffrn_ambient_temperature 103(2)
_diffrn_detector_area_resol_mean 7.31
_diffrn_measured_fraction_theta_full 0.997
_diffrn_measured_fraction_theta_max 0.997
_diffrn_measurement_device_type 'Rigaku Mercury'
_diffrn_measurement_method \w
_diffrn_radiation_monochromator graphite
_diffrn_radiation_source 'fine-focus sealed tube'
_diffrn_radiation_type MoK\a
_diffrn_radiation_wavelength 0.71070
_diffrn_reflns_av_R_equivalents 0.0384
_diffrn_reflns_av_sigmaI/netI 0.0307
_diffrn_reflns_limit_h_max 30
_diffrn_reflns_limit_h_min -30
_diffrn_reflns_limit_k_max 6
_diffrn_reflns_limit_k_min -6
_diffrn_reflns_limit_l_max 24
_diffrn_reflns_limit_l_min -24
_diffrn_reflns_number 10693
_diffrn_reflns_theta_full 24.99
_diffrn_reflns_theta_max 24.99
_diffrn_reflns_theta_min 3.24
_exptl_absorpt_coefficient_mu 5.336
_exptl_absorpt_correction_T_max 0.3489
_exptl_absorpt_correction_T_min 0.1975
_exptl_absorpt_correction_type multi-scan
_exptl_absorpt_process_details 'Jacobson, R. (1998) Private communication'
_exptl_crystal_colour colorless
_exptl_crystal_density_diffrn 1.872
_exptl_crystal_density_method 'not measured'
_exptl_crystal_description prism
_exptl_crystal_F_000 1544
_exptl_crystal_size_max 0.45
_exptl_crystal_size_mid 0.40
_exptl_crystal_size_min 0.25
_refine_diff_density_max 0.443
_refine_diff_density_min -0.667
_refine_diff_density_rms 0.094
_refine_ls_extinction_method none
_refine_ls_goodness_of_fit_ref 1.109
_refine_ls_hydrogen_treatment mixed
_refine_ls_matrix_type full
_refine_ls_number_parameters 190
_refine_ls_number_reflns 2435
_refine_ls_number_restraints 0
_refine_ls_restrained_S_all 1.109
_refine_ls_R_factor_all 0.0221
_refine_ls_R_factor_gt 0.0209
_refine_ls_shift/su_max 0.003
_refine_ls_shift/su_mean 0.000
_refine_ls_structure_factor_coef Fsqd
_refine_ls_weighting_details 'calc w=1/[\s^2^(Fo^2^)+(0.0287P)^2^+0.3206P] where P=(Fo^2^+2Fc^2^)/3'
_refine_ls_weighting_scheme calc
_refine_ls_wR_factor_gt 0.0529
_refine_ls_wR_factor_ref 0.0536
_reflns_number_gt 2333
_reflns_number_total 2435
_reflns_threshold_expression >2sigma(I)
_cod_data_source_file b809763a.txt
_cod_data_source_block 1OO
_cod_original_cell_volume 2775.6(16)
_cod_original_sg_symbol_Hall ' -C 2yc'
_cod_original_sg_symbol_H-M C2/c
_cod_original_formula_sum 'C12 H17 O4.50 Se2'
_cod_database_code 7051592

loop_
_symmetry_equiv_pos_as_xyz
'x, y, z'
'-x, y, -z+1/2'
'x+1/2, y+1/2, z'
'-x+1/2, y+1/2, -z+1/2'
'-x, -y, -z'
'x, -y, z-1/2'
'-x+1/2, -y+1/2, -z'
'x+1/2, -y+1/2, z-1/2'

loop_
_atom_site_label
_atom_site_type_symbol
_atom_site_fract_x
_atom_site_fract_y
_atom_site_fract_z
_atom_site_U_iso_or_equiv
_atom_site_adp_type
_atom_site_occupancy
_atom_site_symmetry_multiplicity
_atom_site_calc_flag
_atom_site_refinement_flags
_atom_site_disorder_assembly
_atom_site_disorder_group
Se1 Se 0.575181(9) -0.02525(4) 0.080592(11) 0.00833(9) Uani 1 1 d . . .
O1 O 0.56690(6) -0.2835(2) 0.10925(8) 0.0129(3) Uani 1 1 d . . .
C1 C 0.66078(9) -0.0019(3) 0.11842(12) 0.0097(5) Uani 1 1 d . . .
C2 C 0.69123(9) -0.1705(4) 0.16667(12) 0.0132(5) Uani 1 1 d . . .
H1 H 0.6702 -0.2834 0.1782 0.016 Uiso 1 1 calc R . .
C3 C 0.75303(9) -0.1790(4) 0.19931(12) 0.0167(5) Uani 1 1 d . . .
H2 H 0.7737 -0.2972 0.2325 0.020 Uiso 1 1 calc R . .
C4 C 0.78334(10) -0.0161(4) 0.18301(13) 0.0156(5) Uani 1 1 d . . .
H3 H 0.8252 -0.0214 0.2053 0.019 Uiso 1 1 calc R . .
C5 C 0.75315(9) 0.1606(4) 0.13334(12) 0.0124(5) Uani 1 1 d . . .
C6 C 0.78650(10) 0.3283(4) 0.11841(13) 0.0166(5) Uani 1 1 d . . .
H4 H 0.8283 0.3205 0.1422 0.020 Uiso 1 1 calc R . .
C7 C 0.75918(11) 0.4993(4) 0.07051(14) 0.0204(6) Uani 1 1 d . . .
H5 H 0.7818 0.6091 0.0606 0.024 Uiso 1 1 calc R . .
C8 C 0.69749(10) 0.5132(4) 0.03581(13) 0.0165(5) Uani 1 1 d . . .
H6 H 0.6786 0.6329 0.0024 0.020 Uiso 1 1 calc R . .
C9 C 0.66385(9) 0.3561(4) 0.04946(12) 0.0111(5) Uani 1 1 d . . .
C10 C 0.68980(9) 0.1724(4) 0.09855(11) 0.0102(5) Uani 1 1 d . . .
Se2 Se 0.578463(9) 0.40908(3) -0.006452(11) 0.00892(9) Uani 1 1 d . . .
O2 O 0.57594(7) 0.6703(2) -0.04057(8) 0.0152(4) Uani 1 1 d . . .
C11 C 0.57186(10) 0.1774(4) 0.15215(12) 0.0139(5) Uani 1 1 d . . .
H7 H 0.5309 0.1922 0.1436 0.021 Uiso 1 1 calc R . .
H8 H 0.5871 0.3277 0.1485 0.021 Uiso 1 1 calc R . .
H9 H 0.5959 0.1147 0.2005 0.021 Uiso 1 1 calc R . .
C12 C 0.57104(10) 0.2136(4) -0.08491(12) 0.0132(5) Uani 1 1 d . . .
H10 H 0.5320 0.2345 -0.1262 0.020 Uiso 1 1 calc R . .
H11 H 0.5758 0.0542 -0.0692 0.020 Uiso 1 1 calc R . .
H12 H 0.6015 0.2531 -0.0992 0.020 Uiso 1 1 calc R . .
O3 O 0.57237(8) 0.6480(3) 0.24519(10) 0.0182(4) Uani 1 1 d . . .
H13 H 0.5718(13) 0.667(5) 0.1978(18) 0.048(9) Uiso 1 1 d . . .
H14 H 0.5534(12) 0.740(5) 0.2470(14) 0.021(8) Uiso 1 1 d . . .
O4 O 0.58967(8) 0.2688(3) 0.33588(10) 0.0190(4) Uani 1 1 d . . .
H15 H 0.5848(11) 0.299(5) 0.3715(16) 0.026(8) Uiso 1 1 d . . .
H16 H 0.5812(12) 0.394(6) 0.3053(16) 0.041(9) Uiso 1 1 d . . .
O5 O 0.5000 -0.0074(4) 0.2500 0.0148(5) Uani 1 2 d S . .
H17 H 0.4701(11) 0.078(5) 0.2173(15) 0.033(8) Uiso 1 1 d . . .

loop_
_atom_site_aniso_label
_atom_site_aniso_U_11
_atom_site_aniso_U_22
_atom_site_aniso_U_33
_atom_site_aniso_U_23
_atom_site_aniso_U_13
_atom_site_aniso_U_12
Se1 0.00878(14) 0.00718(13) 0.01024(15) 0.00059(8) 0.00539(11) -0.00084(8)
O1 0.0183(9) 0.0068(8) 0.0175(9) 0.0028(6) 0.0117(7) -0.0023(6)
C1 0.0094(11) 0.0103(11) 0.0107(12) -0.0034(9) 0.0057(10) -0.0016(8)
C2 0.0136(12) 0.0121(11) 0.0148(13) -0.0005(9) 0.0072(10) -0.0003(9)
C3 0.0158(13) 0.0158(12) 0.0161(13) 0.0022(10) 0.0051(11) 0.0057(9)
C4 0.0083(12) 0.0224(13) 0.0147(13) -0.0018(10) 0.0040(10) 0.0029(9)
C5 0.0109(11) 0.0181(12) 0.0108(12) -0.0045(9) 0.0072(10) -0.0011(9)
C6 0.0105(11) 0.0243(13) 0.0172(13) -0.0053(11) 0.0083(10) -0.0041(10)
C7 0.0210(14) 0.0229(14) 0.0237(15) -0.0014(10) 0.0158(12) -0.0101(10)
C8 0.0193(13) 0.0162(12) 0.0152(13) 0.0014(10) 0.0091(11) -0.0033(9)
C9 0.0087(11) 0.0133(11) 0.0116(12) -0.0025(9) 0.0050(9) -0.0011(8)
C10 0.0127(11) 0.0106(11) 0.0093(12) -0.0049(9) 0.0068(10) -0.0022(8)
Se2 0.01173(14) 0.00713(14) 0.00960(15) 0.00083(8) 0.00636(11) 0.00047(8)
O2 0.0242(9) 0.0060(8) 0.0192(9) 0.0046(7) 0.0133(8) 0.0021(6)
C11 0.0177(12) 0.0099(11) 0.0187(13) -0.0023(10) 0.0121(11) -0.0006(9)
C12 0.0155(12) 0.0131(12) 0.0128(12) -0.0016(9) 0.0080(10) -0.0008(9)
O3 0.0206(9) 0.0193(10) 0.0190(10) 0.0043(8) 0.0128(8) 0.0089(8)
O4 0.0286(10) 0.0159(9) 0.0190(10) -0.0016(8) 0.0163(9) -0.0004(7)
O5 0.0184(13) 0.0121(12) 0.0153(13) 0.000 0.0089(11) 0.000

loop_
_atom_type_symbol
_atom_type_description
_atom_type_scat_dispersion_real
_atom_type_scat_dispersion_imag
_atom_type_scat_source
C C 0.0033 0.0016 'International Tables Vol C Tables 4.2.6.8 and 6.1.1.4'
H H 0.0000 0.0000 'International Tables Vol C Tables 4.2.6.8 and 6.1.1.4'
O O 0.0106 0.0060 'International Tables Vol C Tables 4.2.6.8 and 6.1.1.4'
Se Se -0.0929 2.2259 'International Tables Vol C Tables 4.2.6.8 and 6.1.1.4'

loop_
_geom_angle_atom_site_label_1
_geom_angle_atom_site_label_2
_geom_angle_atom_site_label_3
_geom_angle
_geom_angle_site_symmetry_1
_geom_angle_site_symmetry_3
_geom_angle_publ_flag
O1 Se1 C11 102.85(9) . . ?
O1 Se1 C1 102.69(8) . . ?
C11 Se1 C1 94.73(9) . . ?
O1 Se1 Se2 167.54(5) . . ?
C11 Se1 Se2 88.26(7) . . ?
C1 Se1 Se2 81.69(6) . . ?
C2 C1 C10 122.2(2) . . ?
C2 C1 Se1 113.45(16) . . ?
C10 C1 Se1 124.33(16) . . ?
C1 C2 C3 121.0(2) . . ?
C1 C2 H1 119.5 . . ?
C3 C2 H1 119.5 . . ?
C4 C3 C2 119.6(2) . . ?
C4 C3 H2 120.2 . . ?
C2 C3 H2 120.2 . . ?
C3 C4 C5 120.8(2) . . ?
C3 C4 H3 119.6 . . ?
C5 C4 H3 119.6 . . ?
C4 C5 C6 119.0(2) . . ?
C4 C5 C10 120.8(2) . . ?
C6 C5 C10 120.2(2) . . ?
C7 C6 C5 120.8(2) . . ?
C7 C6 H4 119.6 . . ?
C5 C6 H4 119.6 . . ?
C6 C7 C8 119.8(2) . . ?
C6 C7 H5 120.1 . . ?
C8 C7 H5 120.1 . . ?
C9 C8 C7 121.0(2) . . ?
C9 C8 H6 119.5 . . ?
C7 C8 H6 119.5 . . ?
C8 C9 C10 121.8(2) . . ?
C8 C9 Se2 113.53(17) . . ?
C10 C9 Se2 124.67(16) . . ?
C9 C10 C1 128.1(2) . . ?
C9 C10 C5 116.34(19) . . ?
C1 C10 C5 115.57(19) . . ?
O2 Se2 C12 102.29(9) . . ?
O2 Se2 C9 102.21(8) . . ?
C12 Se2 C9 93.38(9) . . ?
O2 Se2 Se1 167.51(5) . . ?
C12 Se2 Se1 89.41(7) . . ?
C9 Se2 Se1 81.18(7) . . ?
Se1 C11 H7 109.5 . . ?
Se1 C11 H8 109.5 . . ?
H7 C11 H8 109.5 . . ?
Se1 C11 H9 109.5 . . ?
H7 C11 H9 109.5 . . ?
H8 C11 H9 109.5 . . ?
Se2 C12 H10 109.5 . . ?
Se2 C12 H11 109.5 . . ?
H10 C12 H11 109.5 . . ?
Se2 C12 H12 109.5 . . ?
H10 C12 H12 109.5 . . ?
H11 C12 H12 109.5 . . ?
H13 O3 H14 105(3) . . ?
H15 O4 H16 111(3) . . ?

loop_
_geom_bond_atom_site_label_1
_geom_bond_atom_site_label_2
_geom_bond_distance
_geom_bond_site_symmetry_2
_geom_bond_publ_flag
Se1 O1 1.6771(15) . ?
Se1 C11 1.940(2) . ?
Se1 C1 1.959(2) . ?
Se1 Se2 3.1512(8) . ?
C1 C2 1.370(3) . ?
C1 C10 1.431(3) . ?
C2 C3 1.404(3) . ?
C2 H1 0.9500 . ?
C3 C4 1.367(3) . ?
C3 H2 0.9500 . ?
C4 C5 1.417(3) . ?
C4 H3 0.9500 . ?
C5 C6 1.426(3) . ?
C5 C10 1.440(3) . ?
C6 C7 1.361(3) . ?
C6 H4 0.9500 . ?
C7 C8 1.403(3) . ?
C7 H5 0.9500 . ?
C8 C9 1.376(3) . ?
C8 H6 0.9500 . ?
C9 C10 1.423(3) . ?
C9 Se2 1.970(2) . ?
Se2 O2 1.6780(15) . ?
Se2 C12 1.934(2) . ?
C11 H7 0.9800 . ?
C11 H8 0.9800 . ?
C11 H9 0.9800 . ?
C12 H10 0.9800 . ?
C12 H11 0.9800 . ?
C12 H12 0.9800 . ?
O3 H13 0.99(3) . ?
O3 H14 0.74(3) . ?
O4 H15 0.83(3) . ?
O4 H16 0.93(3) . ?
O5 H17 0.91(3) . ?

loop_
_geom_torsion_atom_site_label_1
_geom_torsion_atom_site_label_2
_geom_torsion_atom_site_label_3
_geom_torsion_atom_site_label_4
_geom_torsion
_geom_torsion_site_symmetry_1
_geom_torsion_site_symmetry_2
_geom_torsion_site_symmetry_3
_geom_torsion_site_symmetry_4
_geom_torsion_publ_flag
O1 Se1 C1 C2 -10.85(18) . . . . ?
C11 Se1 C1 C2 93.47(17) . . . . ?
Se2 Se1 C1 C2 -178.99(17) . . . . ?
O1 Se1 C1 C10 169.19(17) . . . . ?
C11 Se1 C1 C10 -86.49(19) . . . . ?
Se2 Se1 C1 C10 1.06(17) . . . . ?
C10 C1 C2 C3 0.2(3) . . . . ?
Se1 C1 C2 C3 -179.72(17) . . . . ?
C1 C2 C3 C4 0.3(3) . . . . ?
C2 C3 C4 C5 -0.3(3) . . . . ?
C3 C4 C5 C6 179.4(2) . . . . ?
C3 C4 C5 C10 -0.3(3) . . . . ?
C4 C5 C6 C7 179.3(2) . . . . ?
C10 C5 C6 C7 -1.0(3) . . . . ?
C5 C6 C7 C8 0.7(4) . . . . ?
C6 C7 C8 C9 0.1(4) . . . . ?
C7 C8 C9 C10 -0.6(4) . . . . ?
C7 C8 C9 Se2 -179.35(18) . . . . ?
C8 C9 C10 C1 179.6(2) . . . . ?
Se2 C9 C10 C1 -1.8(3) . . . . ?
C8 C9 C10 C5 0.2(3) . . . . ?
Se2 C9 C10 C5 178.90(15) . . . . ?
C2 C1 C10 C9 179.9(2) . . . . ?
Se1 C1 C10 C9 -0.1(3) . . . . ?
C2 C1 C10 C5 -0.8(3) . . . . ?
Se1 C1 C10 C5 179.19(15) . . . . ?
C4 C5 C10 C9 -179.8(2) . . . . ?
C6 C5 C10 C9 0.5(3) . . . . ?
C4 C5 C10 C1 0.8(3) . . . . ?
C6 C5 C10 C1 -178.9(2) . . . . ?
C8 C9 Se2 O2 -11.70(18) . . . . ?
C10 C9 Se2 O2 169.54(18) . . . . ?
C8 C9 Se2 C12 91.66(18) . . . . ?
C10 C9 Se2 C12 -87.10(19) . . . . ?
C8 C9 Se2 Se1 -179.47(17) . . . . ?
C10 C9 Se2 Se1 1.78(17) . . . . ?
O1 Se1 Se2 O2 140.3(3) . . . . ?
C11 Se1 Se2 O2 -13.1(3) . . . . ?
C1 Se1 Se2 O2 -108.1(3) . . . . ?
O1 Se1 Se2 C12 -19.4(2) . . . . ?
C11 Se1 Se2 C12 -172.75(9) . . . . ?
C1 Se1 Se2 C12 92.21(9) . . . . ?
O1 Se1 Se2 C9 -112.9(2) . . . . ?
C11 Se1 Se2 C9 93.74(9) . . . . ?
C1 Se1 Se2 C9 -1.30(9) . . . . ?

loop_
_cod_related_entry_id
_cod_related_entry_database
_cod_related_entry_code
1 ChemSpider 30652889
